data_2238248
loop_
_publ_author_name
'Abou, Akoun'
'Djand\'e, Abdoulaye'
'Kakou-Yao, Rita'
'Saba, Adama'
'Tenon, Abodou Jules'

_publ_section_title
;
 2-Oxo-2<i>H</i>-chromen-4-yl 4-methylbenzoate
;
_journal_coeditor_code SJ5325
_journal_issue 7
_journal_name_full 'Acta Crystallographica Section E'
_journal_page_first o1081
_journal_page_last o1082
_journal_paper_doi 10.1107/S1600536813015717
_journal_volume 69
_journal_year 2013
_chemical_formula_iupac 'C17 H12 O4'
_chemical_formula_moiety 'C17 H12 O4'
_chemical_formula_sum 'C17 H12 O4'
_chemical_formula_weight 280.27
_chemical_melting_point 393
_chemical_name_common '4-hydroxycoumarin 4-methylbenzoate ester'
_chemical_name_systematic
;
2-Oxo-2<i>H</i>-chromen-4-yl 4-methylbenzoate
;
_space_group_IT_number 2
_symmetry_cell_setting triclinic
_symmetry_space_group_name_Hall '-P 1'
_symmetry_space_group_name_H-M 'P -1'
_atom_sites_solution_hydrogens geom
_atom_sites_solution_primary direct
_atom_sites_solution_secondary difmap
_audit_creation_method SHELXL-97
_cell_angle_alpha 95.274(2)
_cell_angle_beta 97.875(2)
_cell_angle_gamma 104.788(5)
_cell_formula_units_Z 4
_cell_length_a 9.2790(5)
_cell_length_b 10.7696(5)
_cell_length_c 14.5758(9)
_cell_measurement_reflns_used 16045
_cell_measurement_temperature 298
_cell_measurement_theta_max 29.00
_cell_measurement_theta_min 2.30
_cell_volume 1382.75(14)
_computing_cell_refinement 'DENZO/SCALEPACK (Otwinowski & Minor, 1997)'
_computing_data_collection 'COLLECT (Hooft, 1998)'
_computing_data_reduction 'DENZO/SCALEPACK (Otwinowski & Minor, 1997)'
_computing_molecular_graphics 'PLATON (Spek, 2009)'
_computing_publication_material
;
SHELXL97 (Sheldrick, 2008), publCIF (Westrip, 2010) and WinGX
(Farrugia, 2012)
;
_computing_structure_refinement 'SHELXL97 (Sheldrick, 2008)'
_computing_structure_solution 'SIR2004 (Burla <i>et al.</i>, 2005)'
_diffrn_ambient_temperature 298
_diffrn_measured_fraction_theta_full 0.990
_diffrn_measured_fraction_theta_max 0.939
_diffrn_measurement_device_type 'Nonius KappaCCD'
_diffrn_measurement_method '\f and \w scans'
_diffrn_radiation_monochromator graphite
_diffrn_radiation_source 'fine-focus sealed tube'
_diffrn_radiation_type MoK\a
_diffrn_radiation_wavelength 0.71073
_diffrn_reflns_av_R_equivalents 0.055
_diffrn_reflns_av_sigmaI/netI 0.0628
_diffrn_reflns_limit_h_max 12
_diffrn_reflns_limit_h_min 0
_diffrn_reflns_limit_k_max 13
_diffrn_reflns_limit_k_min -14
_diffrn_reflns_limit_l_max 19
_diffrn_reflns_limit_l_min -19
_diffrn_reflns_number 16045
_diffrn_reflns_theta_full 26
_diffrn_reflns_theta_max 29.00
_diffrn_reflns_theta_min 2.30
_diffrn_standards_number 0
_exptl_absorpt_coefficient_mu 0.096
_exptl_absorpt_correction_type none
_exptl_crystal_colour colourless
_exptl_crystal_density_diffrn 1.346
_exptl_crystal_density_method 'not measured'
_exptl_crystal_description prism
_exptl_crystal_F_000 584
_exptl_crystal_size_max 0.35
_exptl_crystal_size_mid 0.20
_exptl_crystal_size_min 0.20
_refine_diff_density_max 0.207
_refine_diff_density_min -0.178
_refine_ls_extinction_method none
_refine_ls_goodness_of_fit_ref 1.021
_refine_ls_hydrogen_treatment constr
_refine_ls_matrix_type full
_refine_ls_number_constraints 96
_refine_ls_number_parameters 381
_refine_ls_number_reflns 6907
_refine_ls_number_restraints 0
_refine_ls_restrained_S_all 1.021
_refine_ls_R_factor_all 0.1311
_refine_ls_R_factor_gt 0.0705
_refine_ls_shift/su_max 0.000
_refine_ls_shift/su_mean 0.000
_refine_ls_structure_factor_coef Fsqd
_refine_ls_weighting_details 'calc w=1/[\s^2^(Fo^2^)+(0.0648P)^2^+0.5338P] where P=(Fo^2^+2Fc^2^)/3'
_refine_ls_weighting_scheme calc
_refine_ls_wR_factor_gt 0.1572
_refine_ls_wR_factor_ref 0.1934
_reflns_number_gt 3981
_reflns_number_total 6907
_reflns_threshold_expression I>2\s(I)
_cod_data_source_file sj5325.cif
_cod_data_source_block I
_cod_original_cell_volume 1382.75(13)
_cod_database_code 2238248
_cod_database_fobs_code 2238248

loop_
_symmetry_equiv_pos_as_xyz
'x, y, z'
'-x, -y, -z'

loop_
_atom_site_type_symbol
_atom_site_label
_atom_site_fract_x
_atom_site_fract_y
_atom_site_fract_z
_atom_site_U_iso_or_equiv
_atom_site_adp_type
_atom_site_calc_flag
_atom_site_refinement_flags
_atom_site_occupancy
_atom_site_symmetry_multiplicity
O O3A 0.11504(16) 0.06541(13) 0.19401(10) 0.0531(4) Uani d . 1 1
O O1A 0.01309(17) 0.34133(13) 0.03537(10) 0.0563(4) Uani d . 1 1
O O3B 0.59037(18) 0.04620(14) 0.18431(10) 0.0586(4) Uani d . 1 1
O O1B 0.48955(17) 0.32568(14) 0.02929(10) 0.0571(4) Uani d . 1 1
C C6A 0.1773(2) 0.28926(19) 0.16105(14) 0.0465(5) Uani d . 1 1
C C7A 0.0784(2) 0.16012(18) 0.14343(14) 0.0470(5) Uani d . 1 1
O O4A 0.0360(2) 0.14818(16) 0.31869(12) 0.0733(5) Uani d . 1 1
O O4B 0.4891(2) 0.11458(17) 0.30383(12) 0.0769(5) Uani d . 1 1
C C8A -0.0434(2) 0.1250(2) 0.07677(14) 0.0529(5) Uani d . 1 1
H H8A -0.1043 0.0402 0.0675 0.063 Uiso calc R 1 1
O O2B 0.28103(19) 0.18531(17) -0.04626(11) 0.0718(5) Uani d . 1 1
C C11B 0.5954(2) -0.06380(19) 0.31683(14) 0.0475(5) Uani d . 1 1
C C1A 0.1380(2) 0.37749(19) 0.10450(14) 0.0486(5) Uani d . 1 1
O O2A -0.1896(2) 0.19687(17) -0.04247(11) 0.0747(5) Uani d . 1 1
C C6B 0.6536(2) 0.26919(19) 0.15259(14) 0.0485(5) Uani d . 1 1
C C12A 0.1485(2) -0.1468(2) 0.27689(16) 0.0554(5) Uani d . 1 1
H H12A 0.1548 -0.1467 0.2138 0.066 Uiso calc R 1 1
C C12B 0.6854(2) -0.1337(2) 0.28147(16) 0.0569(5) Uani d . 1 1
H H12B 0.7191 -0.1180 0.2253 0.068 Uiso calc R 1 1
C C11A 0.1175(2) -0.04418(19) 0.32675(14) 0.0474(5) Uani d . 1 1
C C8B 0.4294(2) 0.1088(2) 0.06938(15) 0.0546(5) Uani d . 1 1
H H8B 0.3672 0.0245 0.0597 0.065 Uiso calc R 1 1
C C5B 0.7849(3) 0.3096(2) 0.21943(16) 0.0602(6) Uani d . 1 1
H H5B 0.8122 0.2515 0.2572 0.072 Uiso calc R 1 1
C C10A 0.0850(2) 0.0663(2) 0.28306(15) 0.0505(5) Uani d . 1 1
C C7B 0.5523(2) 0.14119(19) 0.13453(14) 0.0488(5) Uani d . 1 1
C C10B 0.5508(2) 0.0404(2) 0.27117(15) 0.0519(5) Uani d . 1 1
C C9A -0.0812(3) 0.2178(2) 0.01896(15) 0.0550(5) Uani d . 1 1
C C14B 0.6753(3) -0.2549(2) 0.41256(17) 0.0625(6) Uani d . 1 1
C C5A 0.3081(2) 0.3320(2) 0.22844(16) 0.0570(5) Uani d . 1 1
H H5A 0.3369 0.2749 0.2666 0.068 Uiso calc R 1 1
C C2B 0.7047(3) 0.4859(2) 0.10754(17) 0.0621(6) Uani d . 1 1
H H2B 0.6776 0.5449 0.0706 0.075 Uiso calc R 1 1
C C14A 0.1632(3) -0.2525(2) 0.41558(18) 0.0642(6) Uani d . 1 1
C C2A 0.2240(3) 0.5053(2) 0.11509(17) 0.0607(6) Uani d . 1 1
H H2A 0.1958 0.5634 0.0776 0.073 Uiso calc R 1 1
C C13A 0.1701(3) -0.2502(2) 0.32218(18) 0.0647(6) Uani d . 1 1
H H13A 0.1897 -0.3198 0.2883 0.078 Uiso calc R 1 1
C C13B 0.7251(3) -0.2278(2) 0.33042(18) 0.0672(6) Uani d . 1 1
H H13B 0.7873 -0.2738 0.3069 0.081 Uiso calc R 1 1
C C1B 0.6160(2) 0.3591(2) 0.09711(15) 0.0504(5) Uani d . 1 1
C C16A 0.1124(3) -0.0446(2) 0.42087(16) 0.0614(6) Uani d . 1 1
H H16A 0.0937 0.0252 0.4550 0.074 Uiso calc R 1 1
C C16B 0.5426(3) -0.0917(2) 0.39887(16) 0.0645(6) Uani d . 1 1
H H16B 0.4793 -0.0467 0.4222 0.077 Uiso calc R 1 1
C C9B 0.3917(3) 0.2034(2) 0.01344(15) 0.0553(5) Uani d . 1 1
C C15B 0.5834(3) -0.1862(2) 0.44628(18) 0.0704(7) Uani d . 1 1
H H15B 0.5482 -0.2034 0.5018 0.084 Uiso calc R 1 1
C C15A 0.1347(3) -0.1482(2) 0.46484(17) 0.0669(6) Uani d . 1 1
H H15A 0.1305 -0.1475 0.5283 0.080 Uiso calc R 1 1
C C3A 0.3513(3) 0.5444(2) 0.18176(19) 0.0688(7) Uani d . 1 1
H H3A 0.4100 0.6299 0.1894 0.083 Uiso calc R 1 1
C C3B 0.8335(3) 0.5225(2) 0.17352(19) 0.0710(7) Uani d . 1 1
H H3B 0.8947 0.6071 0.1809 0.085 Uiso calc R 1 1
C C4A 0.3943(3) 0.4586(2) 0.23823(18) 0.0676(6) Uani d . 1 1
H H4A 0.4816 0.4868 0.2828 0.081 Uiso calc R 1 1
C C4B 0.8738(3) 0.4349(3) 0.22938(18) 0.0706(7) Uani d . 1 1
H H4B 0.9615 0.4613 0.2738 0.085 Uiso calc R 1 1
C C17A 0.1883(4) -0.3653(3) 0.4641(2) 0.0970(10) Uani d . 1 1
H H17A 0.2489 -0.4077 0.4311 0.145 Uiso calc R 1 1
H H17B 0.0925 -0.4256 0.4650 0.145 Uiso calc R 1 1
H H17C 0.2394 -0.3341 0.5270 0.145 Uiso calc R 1 1
C C17B 0.7220(4) -0.3568(3) 0.4659(2) 0.0941(10) Uani d . 1 1
H H17D 0.7936 -0.3151 0.5209 0.141 Uiso calc R 1 1
H H17E 0.7674 -0.4073 0.4270 0.141 Uiso calc R 1 1
H H17F 0.6346 -0.4124 0.4837 0.141 Uiso calc R 1 1

loop_
_atom_site_aniso_label
_atom_site_aniso_U_11
_atom_site_aniso_U_22
_atom_site_aniso_U_33
_atom_site_aniso_U_12
_atom_site_aniso_U_13
_atom_site_aniso_U_23
O3A 0.0750(9) 0.0470(8) 0.0501(8) 0.0318(7) 0.0174(7) 0.0181(6)
O1A 0.0718(10) 0.0490(8) 0.0528(9) 0.0237(7) 0.0061(7) 0.0169(7)
O3B 0.0833(10) 0.0533(9) 0.0554(9) 0.0381(8) 0.0204(8) 0.0221(7)
O1B 0.0677(9) 0.0519(9) 0.0574(9) 0.0229(7) 0.0080(7) 0.0205(7)
C6A 0.0551(11) 0.0456(11) 0.0471(11) 0.0241(9) 0.0141(9) 0.0115(9)
C7A 0.0635(12) 0.0413(10) 0.0463(11) 0.0256(9) 0.0162(9) 0.0140(9)
O4A 0.1083(13) 0.0706(11) 0.0678(11) 0.0547(10) 0.0364(10) 0.0261(9)
O4B 0.1064(14) 0.0820(12) 0.0737(11) 0.0626(11) 0.0372(10) 0.0318(9)
C8A 0.0674(13) 0.0441(11) 0.0502(12) 0.0188(10) 0.0094(10) 0.0115(9)
O2B 0.0790(11) 0.0765(11) 0.0596(10) 0.0251(9) -0.0017(8) 0.0161(8)
C11B 0.0487(11) 0.0442(11) 0.0519(12) 0.0155(8) 0.0060(9) 0.0138(9)
C1A 0.0587(12) 0.0449(11) 0.0498(12) 0.0225(9) 0.0149(9) 0.0119(9)
O2A 0.0893(12) 0.0706(11) 0.0604(10) 0.0251(9) -0.0104(9) 0.0129(8)
C6B 0.0564(12) 0.0506(11) 0.0477(12) 0.0250(9) 0.0162(9) 0.0125(9)
C12A 0.0650(13) 0.0490(12) 0.0562(13) 0.0203(10) 0.0103(10) 0.0140(10)
C12B 0.0660(13) 0.0522(12) 0.0602(14) 0.0251(10) 0.0145(10) 0.0158(10)
C11A 0.0491(11) 0.0452(11) 0.0508(12) 0.0149(8) 0.0086(9) 0.0148(9)
C8B 0.0677(13) 0.0468(11) 0.0533(13) 0.0199(10) 0.0119(10) 0.0123(10)
C5B 0.0610(13) 0.0673(15) 0.0591(14) 0.0270(11) 0.0110(10) 0.0140(11)
C10A 0.0589(12) 0.0484(11) 0.0517(12) 0.0217(9) 0.0149(9) 0.0152(9)
C7B 0.0637(13) 0.0470(11) 0.0472(11) 0.0276(9) 0.0174(9) 0.0162(9)
C10B 0.0575(12) 0.0504(12) 0.0546(13) 0.0233(10) 0.0106(9) 0.0143(10)
C9A 0.0690(14) 0.0524(12) 0.0471(12) 0.0231(10) 0.0072(10) 0.0090(10)
C14B 0.0656(14) 0.0467(12) 0.0716(16) 0.0135(10) -0.0054(11) 0.0204(11)
C5A 0.0583(13) 0.0593(13) 0.0599(14) 0.0260(10) 0.0098(10) 0.0126(11)
C2B 0.0731(15) 0.0505(13) 0.0728(16) 0.0234(11) 0.0255(12) 0.0200(11)
C14A 0.0637(14) 0.0551(13) 0.0766(17) 0.0160(10) 0.0061(11) 0.0320(12)
C2A 0.0721(15) 0.0469(12) 0.0719(15) 0.0225(11) 0.0234(12) 0.0182(11)
C13A 0.0791(16) 0.0478(12) 0.0753(17) 0.0274(11) 0.0139(12) 0.0184(11)
C13B 0.0781(16) 0.0569(14) 0.0772(17) 0.0353(12) 0.0106(13) 0.0181(12)
C1B 0.0556(12) 0.0502(12) 0.0532(12) 0.0227(9) 0.0155(9) 0.0131(9)
C16A 0.0754(15) 0.0605(14) 0.0558(14) 0.0235(11) 0.0196(11) 0.0188(11)
C16B 0.0726(15) 0.0713(15) 0.0614(15) 0.0323(12) 0.0185(11) 0.0223(12)
C9B 0.0672(14) 0.0572(13) 0.0475(12) 0.0255(11) 0.0108(10) 0.0114(10)
C15B 0.0786(16) 0.0749(16) 0.0636(15) 0.0232(13) 0.0127(12) 0.0314(13)
C15A 0.0760(16) 0.0719(16) 0.0582(14) 0.0212(12) 0.0132(11) 0.0303(12)
C3A 0.0692(15) 0.0485(13) 0.0898(19) 0.0136(11) 0.0226(13) 0.0077(12)
C3B 0.0689(15) 0.0584(14) 0.0841(18) 0.0114(12) 0.0204(13) 0.0054(13)
C4A 0.0573(14) 0.0634(15) 0.0784(17) 0.0145(11) 0.0062(11) 0.0032(12)
C4B 0.0609(14) 0.0757(17) 0.0711(17) 0.0152(12) 0.0066(12) 0.0042(13)
C17A 0.110(2) 0.0798(19) 0.114(2) 0.0353(17) 0.0117(18) 0.0591(18)
C17B 0.113(2) 0.0727(18) 0.100(2) 0.0330(16) -0.0055(18) 0.0416(16)

loop_
_atom_type_symbol
_atom_type_description
_atom_type_scat_dispersion_real
_atom_type_scat_dispersion_imag
_atom_type_scat_source
C C 0.0033 0.0016 'International Tables Vol C Tables 4.2.6.8 and 6.1.1.4'
H H 0.0000 0.0000 'International Tables Vol C Tables 4.2.6.8 and 6.1.1.4'
O O 0.0106 0.0060 'International Tables Vol C Tables 4.2.6.8 and 6.1.1.4'

loop_
_geom_angle_atom_site_label_1
_geom_angle_atom_site_label_2
_geom_angle_atom_site_label_3
_geom_angle
C10A O3A C7A 117.12(15)
C9A O1A C1A 122.10(16)
C10B O3B C7B 116.80(15)
C1B O1B C9B 122.14(16)
C1A C6A C5A 118.44(19)
C1A C6A C7A 116.09(19)
C5A C6A C7A 125.46(19)
C8A C7A O3A 118.30(18)
C8A C7A C6A 122.48(18)
O3A C7A C6A 119.12(18)
C7A C8A C9A 120.4(2)
C7A C8A H8A 119.8
C9A C8A H8A 119.8
C12B C11B C16B 119.31(19)
C12B C11B C10B 123.22(19)
C16B C11B C10B 117.47(19)
O1A C1A C2A 116.91(19)
O1A C1A C6A 121.55(18)
C2A C1A C6A 121.5(2)
C5B C6B C1B 118.4(2)
C5B C6B C7B 125.57(19)
C1B C6B C7B 116.06(19)
C11A C12A C13A 119.2(2)
C11A C12A H12A 120.4
C13A C12A H12A 120.4
C11B C12B C13B 119.3(2)
C11B C12B H12B 120.3
C13B C12B H12B 120.3
C12A C11A C16A 119.53(19)
C12A C11A C10A 122.71(19)
C16A C11A C10A 117.74(19)
C7B C8B C9B 120.5(2)
C7B C8B H8B 119.7
C9B C8B H8B 119.7
C4B C5B C6B 120.1(2)
C4B C5B H5B 120.0
C6B C5B H5B 120.0
O4A C10A O3A 122.06(18)
O4A C10A C11A 125.86(19)
O3A C10A C11A 112.07(17)
C8B C7B O3B 119.35(19)
C8B C7B C6B 122.58(19)
O3B C7B C6B 117.97(18)
O4B C10B O3B 121.76(18)
O4B C10B C11B 126.1(2)
O3B C10B C11B 112.09(17)
O2A C9A O1A 116.75(19)
O2A C9A C8A 125.9(2)
O1A C9A C8A 117.37(19)
C13B C14B C15B 118.3(2)
C13B C14B C17B 121.1(2)
C15B C14B C17B 120.6(2)
C4A C5A C6A 120.0(2)
C4A C5A H5A 120.0
C6A C5A H5A 120.0
C3B C2B C1B 118.6(2)
C3B C2B H2B 120.7
C1B C2B H2B 120.7
C13A C14A C15A 118.3(2)
C13A C14A C17A 121.2(2)
C15A C14A C17A 120.4(2)
C3A C2A C1A 118.7(2)
C3A C2A H2A 120.6
C1A C2A H2A 120.6
C14A C13A C12A 121.8(2)
C14A C13A H13A 119.1
C12A C13A H13A 119.1
C14B C13B C12B 121.8(2)
C14B C13B H13B 119.1
C12B C13B H13B 119.1
O1B C1B C2B 116.85(19)
O1B C1B C6B 121.46(19)
C2B C1B C6B 121.7(2)
C11A C16A C15A 120.5(2)
C11A C16A H16A 119.8
C15A C16A H16A 119.8
C15B C16B C11B 120.3(2)
C15B C16B H16B 119.9
C11B C16B H16B 119.9
O2B C9B O1B 116.8(2)
O2B C9B C8B 126.1(2)
O1B C9B C8B 117.19(19)
C14B C15B C16B 120.9(2)
C14B C15B H15B 119.5
C16B C15B H15B 119.5
C14A C15A C16A 120.6(2)
C14A C15A H15A 119.7
C16A C15A H15A 119.7
C2A C3A C4A 121.1(2)
C2A C3A H3A 119.5
C4A C3A H3A 119.5
C2B C3B C4B 120.9(2)
C2B C3B H3B 119.6
C4B C3B H3B 119.5
C5A C4A C3A 120.2(2)
C5A C4A H4A 119.9
C3A C4A H4A 119.9
C5B C4B C3B 120.4(2)
C5B C4B H4B 119.8
C3B C4B H4B 119.8
C14A C17A H17A 109.5
C14A C17A H17B 109.5
H17A C17A H17B 109.5
C14A C17A H17C 109.5
H17A C17A H17C 109.5
H17B C17A H17C 109.5
C14B C17B H17D 109.5
C14B C17B H17E 109.5
H17D C17B H17E 109.5
C14B C17B H17F 109.5
H17D C17B H17F 109.5
H17E C17B H17F 109.5

loop_
_geom_bond_atom_site_label_1
_geom_bond_atom_site_label_2
_geom_bond_distance
O3A C10A 1.364(2)
O3A C7A 1.395(2)
O1A C9A 1.372(3)
O1A C1A 1.374(3)
O3B C10B 1.368(2)
O3B C7B 1.396(2)
O1B C1B 1.373(3)
O1B C9B 1.374(3)
C6A C1A 1.397(3)
C6A C5A 1.398(3)
C6A C7A 1.435(3)
C7A C8A 1.333(3)
O4A C10A 1.199(2)
O4B C10B 1.196(2)
C8A C9A 1.444(3)
C8A H8A 0.9300
O2B C9B 1.213(3)
C11B C12B 1.377(3)
C11B C16B 1.383(3)
C11B C10B 1.474(3)
C1A C2A 1.387(3)
O2A C9A 1.210(3)
C6B C5B 1.396(3)
C6B C1B 1.398(3)
C6B C7B 1.434(3)
C12A C11A 1.379(3)
C12A C13A 1.389(3)
C12A H12A 0.9300
C12B C13B 1.387(3)
C12B H12B 0.9300
C11A C16A 1.380(3)
C11A C10A 1.478(3)
C8B C7B 1.328(3)
C8B C9B 1.443(3)
C8B H8B 0.9300
C5B C4B 1.374(3)
C5B H5B 0.9300
C14B C13B 1.371(3)
C14B C15B 1.374(3)
C14B C17B 1.518(3)
C5A C4A 1.377(3)
C5A H5A 0.9300
C2B C3B 1.373(3)
C2B C1B 1.384(3)
C2B H2B 0.9300
C14A C13A 1.374(3)
C14A C15A 1.379(3)
C14A C17A 1.512(3)
C2A C3A 1.369(3)
C2A H2A 0.9300
C13A H13A 0.9300
C13B H13B 0.9300
C16A C15A 1.382(3)
C16A H16A 0.9300
C16B C15B 1.382(3)
C16B H16B 0.9300
C15B H15B 0.9300
C15A H15A 0.9300
C3A C4A 1.389(3)
C3A H3A 0.9300
C3B C4B 1.389(4)
C3B H3B 0.9300
C4A H4A 0.9300
C4B H4B 0.9300
C17A H17A 0.9600
C17A H17B 0.9600
C17A H17C 0.9600
C17B H17D 0.9600
C17B H17E 0.9600
C17B H17F 0.9600

loop_
_geom_hbond_atom_site_label_D
_geom_hbond_atom_site_label_H
_geom_hbond_atom_site_label_A
_geom_hbond_site_symmetry_A
_geom_hbond_distance_DH
_geom_hbond_distance_HA
_geom_hbond_distance_DA
_geom_hbond_angle_DHA
C5A H5A O4B . 0.93 2.55 3.389(3) 151.0
C8A H8A O2B 2 0.93 2.52 3.453(3) 176.7
C8B H8B O2A 2 0.93 2.50 3.425(3) 175.8
C12A H12A O2A 2 0.93 2.59 3.498(3) 166.5

loop_
_geom_torsion_atom_site_label_1
_geom_torsion_atom_site_label_2
_geom_torsion_atom_site_label_3
_geom_torsion_atom_site_label_4
_geom_torsion
C10A O3A C7A C8A -105.1(2)
C10A O3A C7A C6A 78.5(2)
C1A C6A C7A C8A 0.5(3)
C5A C6A C7A C8A -178.7(2)
C1A C6A C7A O3A 176.72(16)
C5A C6A C7A O3A -2.5(3)
O3A C7A C8A C9A -176.50(17)
C6A C7A C8A C9A -0.2(3)
C9A O1A C1A C2A -179.40(18)
C9A O1A C1A C6A 1.1(3)
C5A C6A C1A O1A 178.39(18)
C7A C6A C1A O1A -0.9(3)
C5A C6A C1A C2A -1.1(3)
C7A C6A C1A C2A 179.61(18)
C16B C11B C12B C13B -2.1(3)
C10B C11B C12B C13B 178.3(2)
C13A C12A C11A C16A 1.6(3)
C13A C12A C11A C10A -176.7(2)
C1B C6B C5B C4B -0.1(3)
C7B C6B C5B C4B 179.3(2)
C7A O3A C10A O4A -3.5(3)
C7A O3A C10A C11A 175.57(17)
C12A C11A C10A O4A 168.4(2)
C16A C11A C10A O4A -9.9(3)
C12A C11A C10A O3A -10.7(3)
C16A C11A C10A O3A 171.03(18)
C9B C8B C7B O3B -176.69(18)
C9B C8B C7B C6B -0.4(3)
C10B O3B C7B C8B -99.2(2)
C10B O3B C7B C6B 84.4(2)
C5B C6B C7B C8B -179.6(2)
C1B C6B C7B C8B -0.2(3)
C5B C6B C7B O3B -3.3(3)
C1B C6B C7B O3B 176.12(16)
C7B O3B C10B O4B -1.4(3)
C7B O3B C10B C11B 179.56(17)
C12B C11B C10B O4B -170.2(2)
C16B C11B C10B O4B 10.1(3)
C12B C11B C10B O3B 8.8(3)
C16B C11B C10B O3B -170.85(19)
C1A O1A C9A O2A 178.64(19)
C1A O1A C9A C8A -0.8(3)
C7A C8A C9A O2A -179.0(2)
C7A C8A C9A O1A 0.3(3)
C1A C6A C5A C4A 0.4(3)
C7A C6A C5A C4A 179.6(2)
O1A C1A C2A C3A -178.52(19)
C6A C1A C2A C3A 1.0(3)
C15A C14A C13A C12A -0.3(4)
C17A C14A C13A C12A -179.5(2)
C11A C12A C13A C14A -0.8(3)
C15B C14B C13B C12B 0.1(4)
C17B C14B C13B C12B -179.0(2)
C11B C12B C13B C14B 1.1(4)
C9B O1B C1B C2B -178.96(19)
C9B O1B C1B C6B 1.4(3)
C3B C2B C1B O1B -178.88(19)
C3B C2B C1B C6B 0.8(3)
C5B C6B C1B O1B 179.20(18)
C7B C6B C1B O1B -0.3(3)
C5B C6B C1B C2B -0.5(3)
C7B C6B C1B C2B -179.91(19)
C12A C11A C16A C15A -1.4(3)
C10A C11A C16A C15A 177.0(2)
C12B C11B C16B C15B 1.9(3)
C10B C11B C16B C15B -178.4(2)
C1B O1B C9B O2B 177.83(19)
C1B O1B C9B C8B -1.9(3)
C7B C8B C9B O2B -178.3(2)
C7B C8B C9B O1B 1.5(3)
C13B C14B C15B C16B -0.2(4)
C17B C14B C15B C16B 178.9(2)
C11B C16B C15B C14B -0.8(4)
C13A C14A C15A C16A 0.6(4)
C17A C14A C15A C16A 179.7(2)
C11A C16A C15A C14A 0.3(4)
C1A C2A C3A C4A -0.2(4)
C1B C2B C3B C4B -0.6(4)
C6A C5A C4A C3A 0.4(3)
C2A C3A C4A C5A -0.5(4)
C6B C5B C4B C3B 0.3(4)
C2B C3B C4B C5B 0.0(4)
